data_4319935
loop_
_publ_author_name
'Nathan R. M. Crawford'
'Jeffrey R. Long'

_publ_contact_author
;
        Jeffrey R. Long
        Department of Chemistry
        University of California, Berkeley
        United States of America
;
_publ_contact_author_email jlong@cchem.berkeley.edu
_publ_contact_author_fax '510 642-8369'
_publ_contact_author_phone '510 642-0860'
_publ_section_title
;
 Edge-Bridged Octahedral Tungsten-Oxygen-Chlorine Clusters: Synthesis and
 Characterization of Two D3d-Symmetric [W6O6Cl12]2- Isomers and
 [W6O7Cl11]3-
;
_journal_name_full 'Inorganic Chemistry'
_journal_page_first 3456
_journal_page_last 3462
_journal_paper_doi 10.1021/ic0013734
_journal_volume 40
_journal_year 2001
_chemical_compound_source synthetic
_chemical_formula_structural (Et4N)2[W6O6Cl12]
_chemical_formula_sum 'C16 H40 Cl12 N2 O6 W6'
_chemical_formula_weight 1885.00
_chemical_name_common 'alpha isomer'
_chemical_name_systematic
; 
 ? 
;
_space_group_IT_number 2
_symmetry_cell_setting triclinic
_symmetry_space_group_name_Hall '-P 1'
_symmetry_space_group_name_H-M 'P -1'
_atom_sites_solution_hydrogens geom
_atom_sites_solution_primary direct
_atom_sites_solution_secondary difmap
_audit_creation_method SHELXL
_cell_angle_alpha 118.684(4)
_cell_angle_beta 90.7100(10)
_cell_angle_gamma 91.511(4)
_cell_formula_units_Z 4
_cell_length_a 8.4643(10)
_cell_length_b 22.526(2)
_cell_length_c 22.743(2)
_cell_measurement_temperature 155(2)
_cell_volume 3801.3(7)
_computing_cell_refinement 'Bruker SAINT'
_computing_data_collection 'Bruker SMART'
_computing_data_reduction 'Bruker SAINT'
_computing_molecular_graphics 'Bruker SHELXTL'
_computing_publication_material 'Bruker SHELXTL'
_computing_structure_refinement 'SHELXL-93 (Sheldrick, 1993)'
_computing_structure_solution 'SHELXS-86 (Sheldrick, 1990)'
_diffrn_ambient_temperature 155(2)
_diffrn_measurement_device 'Bruker SMART'
_diffrn_measurement_method 'CCD area detector'
_diffrn_radiation_monochromator graphite
_diffrn_radiation_source 'fine-focus sealed tube'
_diffrn_radiation_type MoK\a
_diffrn_radiation_wavelength 0.71073
_diffrn_reflns_av_R_equivalents 0.0742
_diffrn_reflns_av_sigmaI/netI 0.1730
_diffrn_reflns_limit_h_max 9
_diffrn_reflns_limit_h_min -9
_diffrn_reflns_limit_k_max 27
_diffrn_reflns_limit_k_min -26
_diffrn_reflns_limit_l_max 26
_diffrn_reflns_limit_l_min -26
_diffrn_reflns_number 19261
_diffrn_reflns_theta_max 25.56
_diffrn_reflns_theta_min 1.79
_exptl_absorpt_coefficient_mu 18.960
_exptl_absorpt_correction_T_max 0.490287
_exptl_absorpt_correction_T_min 0.385783
_exptl_absorpt_correction_type SADABS
_exptl_crystal_colour red
_exptl_crystal_density_diffrn 3.294
_exptl_crystal_density_meas ?
_exptl_crystal_description irregular
_exptl_crystal_F_000 3384
_exptl_crystal_size_max 0.06
_exptl_crystal_size_mid 0.045
_exptl_crystal_size_min 0.04
_refine_diff_density_max 4.495
_refine_diff_density_min -2.501
_refine_diff_density_rms 0.521
_refine_ls_extinction_coef 0.00008(2)
_refine_ls_extinction_expression Fc^*^=kFc[1+0.001xFc^2^\l^3^/sin(2\q)]^-1/4^
_refine_ls_extinction_method SHELXL
_refine_ls_goodness_of_fit_all 1.067
_refine_ls_goodness_of_fit_obs 1.258
_refine_ls_matrix_type full
_refine_ls_number_parameters 553
_refine_ls_number_reflns 12104
_refine_ls_number_restraints 0
_refine_ls_restrained_S_all 1.067
_refine_ls_restrained_S_obs 1.258
_refine_ls_R_factor_all 0.1514
_refine_ls_R_factor_obs 0.0763
_refine_ls_shift/esd_max -3.269
_refine_ls_shift/esd_mean 0.094
_refine_ls_structure_factor_coef Fsqd
_refine_ls_weighting_details 'w=1/[\s^2^(Fo^2^)+(0.0730P)^2^+155.8119P] where P=(Fo^2^+2Fc^2^)/3'
_refine_ls_weighting_scheme calc
_refine_ls_wR_factor_all 0.2005
_refine_ls_wR_factor_obs 0.1746
_reflns_number_observed 6758
_reflns_number_total 12105
_reflns_observed_criterion >2sigma(I)
_cod_data_source_file ic0013734_1.cif
_cod_data_source_block 1
_cod_depositor_comments
;
The following automatic conversions were performed:

'_symmetry_cell_setting' value 'Triclinic' changed to 'triclinic'
according to the built-in table from CIF Core dictionary named
'cif_core.dic' version 2.4.1 from 2010-06-29.

Automatic conversion script
Id: cif_fix_values 1646 2011-03-28 12:23:43Z adriana 

The following automatic conversions were performed:

'_exptl_crystal_density_meas' value 'not measured' was changed to '?'
- the value is perceived as not measured.

Automatic conversion script
Id: cif_fix_values 3008 2015-01-20 13:52:24Z robertas 

The following automatic conversions were performed:

'_refine_ls_weighting_scheme' value 'calc
w=1/[\s^2^(Fo^2^)+(0.0730P)^2^+155.8119P] where P=(Fo^2^+2Fc^2^)/3'
was changed to 'calc'. New tag '_refine_ls_weighting_details' was
created. The value of the new tag was set to
'w=1/[\s^2^(Fo^2^)+(0.0730P)^2^+155.8119P] where P=(Fo^2^+2Fc^2^)/3'.

Automatic conversion script
Id: cif_fix_values 3143 2015-03-26 13:38:13Z robertas 
;
_cod_database_code 4319935

loop_
_symmetry_equiv_pos_as_xyz
'x, y, z'
'-x, -y, -z'

loop_
_atom_site_aniso_label
_atom_site_aniso_U_11
_atom_site_aniso_U_22
_atom_site_aniso_U_33
_atom_site_aniso_U_23
_atom_site_aniso_U_13
_atom_site_aniso_U_12
W1 0.0162(9) 0.0205(9) 0.0192(9) 0.0108(8) 0.0001(7) -0.0002(7)
W2 0.0172(9) 0.0216(9) 0.0162(9) 0.0087(8) -0.0018(7) -0.0012(7)
W3 0.0155(8) 0.0194(9) 0.0174(9) 0.0074(8) -0.0002(7) 0.0018(7)
W4 0.0172(9) 0.0150(9) 0.0183(9) 0.0074(7) -0.0029(7) -0.0017(7)
W5 0.0176(9) 0.0176(9) 0.0177(9) 0.0085(8) -0.0004(7) -0.0013(7)
W6 0.0176(9) 0.0155(9) 0.0192(9) 0.0089(7) -0.0033(7) -0.0013(7)
W7 0.0168(9) 0.0286(10) 0.0153(9) 0.0096(8) -0.0011(7) 0.0003(7)
W8 0.0168(9) 0.0231(9) 0.0195(9) 0.0119(8) -0.0027(7) -0.0004(7)
W9 0.0181(9) 0.0205(9) 0.0235(10) 0.0111(8) -0.0035(7) -0.0024(7)
W10 0.0176(9) 0.0224(9) 0.0175(9) 0.0076(8) -0.0007(7) 0.0015(7)
W11 0.0203(9) 0.0247(10) 0.0189(10) 0.0100(8) -0.0005(7) 0.0022(7)
W12 0.0190(9) 0.0169(9) 0.0210(10) 0.0064(8) -0.0018(7) -0.0019(7)
Cl1 0.021(5) 0.020(5) 0.016(5) 0.007(4) 0.001(4) 0.003(4)
Cl2 0.019(5) 0.029(6) 0.018(5) 0.010(5) -0.002(4) -0.006(4)
Cl3 0.017(5) 0.020(5) 0.029(6) 0.014(5) -0.010(4) -0.009(4)
Cl4 0.025(6) 0.038(7) 0.047(7) 0.031(6) -0.003(5) -0.008(5)
Cl5 0.035(6) 0.029(6) 0.022(6) 0.013(5) -0.011(5) -0.009(5)
Cl6 0.014(5) 0.036(6) 0.034(6) 0.009(5) 0.003(5) 0.009(4)
Cl7 0.022(5) 0.022(5) 0.024(6) 0.011(5) 0.003(4) 0.003(4)
Cl8 0.017(5) 0.022(5) 0.014(5) 0.009(4) -0.006(4) -0.003(4)
Cl9 0.022(5) 0.005(5) 0.024(5) 0.005(4) -0.005(4) -0.006(4)
Cl10 0.027(6) 0.040(6) 0.019(6) 0.014(5) 0.001(5) -0.003(5)
Cl11 0.031(6) 0.028(6) 0.031(6) 0.015(5) -0.009(5) 0.004(5)
Cl12 0.027(6) 0.026(6) 0.035(6) 0.015(5) -0.002(5) -0.007(5)
Cl13 0.016(5) 0.044(7) 0.025(6) 0.019(5) -0.005(4) -0.006(5)
Cl14 0.026(6) 0.024(6) 0.020(6) 0.005(5) -0.005(4) -0.003(4)
Cl15 0.022(5) 0.039(6) 0.020(5) 0.021(5) -0.007(4) 0.007(5)
Cl16 0.026(6) 0.031(6) 0.044(7) 0.009(6) -0.009(5) -0.002(5)
Cl17 0.035(6) 0.048(7) 0.041(7) 0.032(6) -0.009(5) 0.001(5)
Cl18 0.035(7) 0.053(8) 0.022(6) 0.006(6) 0.010(5) 0.004(6)
Cl19 0.019(5) 0.027(6) 0.021(5) 0.010(5) -0.001(4) 0.001(4)
Cl20 0.016(5) 0.028(6) 0.021(6) 0.004(5) -0.009(4) 0.004(4)
Cl21 0.016(5) 0.034(6) 0.023(6) 0.005(5) -0.002(4) 0.006(4)
Cl22 0.032(6) 0.047(7) 0.035(6) 0.029(6) -0.002(5) 0.014(5)
Cl23 0.026(6) 0.027(6) 0.030(6) 0.009(5) 0.011(5) 0.008(5)
Cl24 0.031(6) 0.015(5) 0.041(7) 0.009(5) -0.001(5) -0.007(4)
O1 0.019(16) 0.052(21) 0.030(18) 0.012(16) 0.012(14) 0.016(14)
O2 0.012(15) 0.029(17) 0.047(19) 0.015(15) -0.008(13) -0.018(12)
O3 0.021(15) 0.017(14) 0.024(16) 0.012(13) -0.011(12) -0.011(11)
O10 0.029(16) 0.031(17) 0.038(17) 0.031(15) -0.008(13) -0.018(13)
O11 0.047(20) 0.044(20) 0.022(17) 0.014(15) -0.011(15) -0.029(15)
O12 0.031(17) 0.041(18) 0.036(18) 0.022(16) 0.007(14) 0.009(14)
N3 0.029(19) 0.019(18) 0.007(17) -0.002(15) 0.003(15) -0.003(15)

loop_
_atom_site_label
_atom_site_type_symbol
_atom_site_fract_x
_atom_site_fract_y
_atom_site_fract_z
_atom_site_U_iso_or_equiv
_atom_site_thermal_displace_type
_atom_site_occupancy
_atom_site_calc_flag
_atom_site_refinement_flags
_atom_site_disorder_group
W1 W 0.5728(2) 0.05052(8) 0.45361(8) 0.0181(4) Uani 1 d . .
W2 W 0.6432(2) 0.05125(8) 0.57972(8) 0.0186(4) Uani 1 d . .
W3 W 0.3545(2) 0.07522(8) 0.54666(8) 0.0180(4) Uani 1 d . .
W4 W 0.8709(2) 0.41877(8) 0.93783(8) 0.0172(4) Uani 1 d . .
W5 W 1.1204(2) 0.48406(8) 0.91944(8) 0.0177(4) Uani 1 d . .
W6 W 1.1234(2) 0.43680(8) 1.01861(8) 0.0173(4) Uani 1 d . .
W7 W 0.8656(2) 0.04372(8) 0.07955(8) 0.0206(4) Uani 1 d . .
W8 W 0.8600(2) 0.02016(8) -0.05845(8) 0.0192(4) Uani 1 d . .
W9 W 1.0952(2) 0.09175(8) 0.03081(8) 0.0206(4) Uani 1 d . .
W10 W 0.1318(2) 0.44141(8) 0.42362(8) 0.0200(4) Uani 1 d . .
W11 W 0.1082(2) 0.47776(8) 0.56438(8) 0.0215(4) Uani 1 d . .
W12 W -0.1317(2) 0.41654(8) 0.47463(8) 0.0202(4) Uani 1 d . .
Cl1 Cl 0.8630(11) -0.0253(5) 0.5361(4) 0.019(2) Uani 1 d . .
Cl2 Cl 0.7829(11) -0.0255(5) 0.3917(5) 0.023(2) Uani 1 d . .
Cl3 Cl 0.7828(10) 0.1179(5) 0.5364(5) 0.022(2) Uani 1 d . .
Cl4 Cl 0.6479(12) 0.1138(5) 0.3961(6) 0.033(3) Uani 1 d . .
Cl5 Cl 0.8055(12) 0.1170(5) 0.6805(5) 0.029(2) Uani 1 d . .
Cl6 Cl 0.1873(11) 0.1692(5) 0.6048(5) 0.031(3) Uani 1 d . .
Cl7 Cl 1.3147(11) 0.4109(5) 0.9303(5) 0.022(2) Uani 1 d . .
Cl8 Cl 0.6768(10) 0.4262(5) 1.0199(4) 0.017(2) Uani 1 d . .
Cl9 Cl 0.6754(10) 0.4785(4) 0.9078(5) 0.018(2) Uani 1 d . .
Cl10 Cl 1.2555(12) 0.4645(5) 0.8190(5) 0.029(2) Uani 1 d . .
Cl11 Cl 1.2615(12) 0.3592(5) 1.0421(5) 0.029(2) Uani 1 d . .
Cl12 Cl 0.7215(12) 0.3171(5) 0.8610(5) 0.030(2) Uani 1 d . .
Cl13 Cl 0.7006(11) -0.0578(5) 0.0534(5) 0.028(2) Uani 1 d . .
Cl14 Cl 0.6979(11) -0.0851(5) -0.1033(5) 0.026(2) Uani 1 d . .
Cl15 Cl 0.6523(11) 0.0713(5) 0.0227(5) 0.024(2) Uani 1 d . .
Cl16 Cl 1.2036(12) 0.2052(5) 0.0685(6) 0.037(3) Uani 1 d . .
Cl17 Cl 0.6969(13) 0.0430(6) -0.1316(6) 0.037(3) Uani 1 d . .
Cl18 Cl 0.7102(13) 0.0971(6) 0.1780(5) 0.041(3) Uani 1 d . .
Cl19 Cl 0.3377(11) 0.5290(5) 0.4431(5) 0.023(2) Uani 1 d . .
Cl20 Cl 0.3073(11) 0.4061(5) 0.4867(5) 0.025(2) Uani 1 d . .
Cl21 Cl 0.3119(11) 0.5697(5) 0.6030(5) 0.028(2) Uani 1 d . .
Cl22 Cl 0.2265(12) 0.4511(6) 0.6450(5) 0.034(3) Uani 1 d . .
Cl23 Cl 0.2865(12) 0.3693(5) 0.3287(5) 0.029(2) Uani 1 d . .
Cl24 Cl -0.2807(12) 0.3118(5) 0.4435(5) 0.031(3) Uani 1 d . .
O1 O 0.4965(30) 0.1209(15) 0.6232(13) 0.036(8) Uani 1 d . .
O2 O 0.4286(28) 0.1239(13) 0.5017(14) 0.031(7) Uani 1 d . .
O3 O 0.4299(28) -0.0013(12) 0.3815(12) 0.020(6) Uani 1 d . .
O4 O 0.9978(31) 0.3621(13) 0.9579(13) 0.016(7) Uiso 1 d . .
O5 O 0.9999(29) 0.5457(13) 0.9078(13) 0.019(7) Uiso 1 d . .
O6 O 0.9967(32) 0.4042(14) 0.8643(14) 0.025(7) Uiso 1 d . .
O7 O 0.9621(30) 0.1294(13) 0.1058(13) 0.020(7) Uiso 1 d . .
O8 O 1.0062(30) 0.0240(13) 0.1303(13) 0.016(7) Uiso 1 d . .
O9 O 0.9594(29) 0.1049(13) -0.0273(13) 0.022(6) Uiso 1 d . .
O10 O 0.0013(29) 0.3658(13) 0.4042(13) 0.027(7) Uani 1 d . .
O11 O -0.0258(34) 0.3964(15) 0.5381(13) 0.040(8) Uani 1 d . .
O12 O 0.0218(31) 0.4691(14) 0.3669(14) 0.034(7) Uani 1 d . .
N1 N 0.1683(46) 0.1590(20) 0.3391(19) 0.013(11) Uiso 1 d . .
N2 N 0.2515(48) 0.1734(21) 0.8337(20) 0.021(11) Uiso 1 d . .
N3 N 0.6858(36) 0.3428(15) 0.6697(14) 0.022(8) Uani 1 d . .
N4 N 1.2709(32) 0.6792(14) 0.8412(14) 0.015(7) Uiso 1 d . .
C1 C 0.0941(54) 0.1515(23) 0.2724(22) 0.042(12) Uiso 1 d . .
H1A H 0.1663(54) 0.1248(23) 0.2358(22) 0.050 Uiso 1 calc R .
H1B H -0.0062(54) 0.1244(23) 0.2629(22) 0.050 Uiso 1 calc R .
C2 C 0.0587(54) 0.2163(23) 0.2687(23) 0.043(12) Uiso 1 d . .
H2A H 0.0131(54) 0.2041(23) 0.2244(23) 0.064 Uiso 1 calc R .
H2B H 0.1569(54) 0.2433(23) 0.2762(23) 0.064 Uiso 1 calc R .
H2C H -0.0166(54) 0.2428(23) 0.3032(23) 0.064 Uiso 1 calc R .
C3 C 0.3181(65) 0.2150(29) 0.3636(28) 0.074(17) Uiso 1 d . .
H3A H 0.2817(65) 0.2595(29) 0.3714(28) 0.089 Uiso 1 calc R .
H3B H 0.3678(65) 0.2205(29) 0.4056(28) 0.089 Uiso 1 calc R .
C4 C 0.4346(55) 0.1872(24) 0.3072(23) 0.050(13) Uiso 1 d . .
H4A H 0.5265(55) 0.2186(24) 0.3192(23) 0.076 Uiso 1 calc R .
H4B H 0.3836(55) 0.1820(24) 0.2660(23) 0.076 Uiso 1 calc R .
H4C H 0.4689(55) 0.1431(24) 0.3000(23) 0.076 Uiso 1 calc R .
C5 C 0.2048(51) 0.0932(22) 0.3314(23) 0.039(12) Uiso 1 d . .
H5A H 0.2903(51) 0.0750(22) 0.2988(23) 0.047 Uiso 1 calc R .
H5B H 0.2485(51) 0.1003(22) 0.3750(23) 0.047 Uiso 1 calc R .
C6 C 0.0820(55) 0.0421(24) 0.3105(24) 0.051(14) Uiso 1 d . .
H6A H 0.1245(55) 0.0008(24) 0.3078(24) 0.076 Uiso 1 calc R .
H6B H 0.0396(55) 0.0324(24) 0.2664(24) 0.076 Uiso 1 calc R .
H6C H -0.0027(55) 0.0580(24) 0.3430(24) 0.076 Uiso 1 calc R .
C7 C 0.0355(59) 0.1932(26) 0.3875(24) 0.051(14) Uiso 1 d . .
H7A H -0.0618(59) 0.1638(26) 0.3717(24) 0.061 Uiso 1 calc R .
H7B H 0.0130(59) 0.2366(26) 0.3887(24) 0.061 Uiso 1 calc R .
C8 C 0.0834(55) 0.2064(24) 0.4592(22) 0.046(13) Uiso 1 d . .
H8A H -0.0025(55) 0.2285(24) 0.4897(22) 0.069 Uiso 1 calc R .
H8B H 0.1793(55) 0.2357(24) 0.4749(22) 0.069 Uiso 1 calc R .
H8C H 0.1036(55) 0.1632(24) 0.4580(22) 0.069 Uiso 1 calc R .
C9 C 0.2079(52) 0.1843(22) 0.7749(21) 0.039(11) Uiso 1 d . .
H9A H 0.3037(52) 0.1777(22) 0.7482(21) 0.046 Uiso 1 calc R .
H9B H 0.1295(52) 0.1482(22) 0.7462(21) 0.046 Uiso 1 calc R .
C10 C 0.1441(52) 0.2487(22) 0.7883(22) 0.040(12) Uiso 1 d . .
H10A H 0.1216(52) 0.2483(22) 0.7457(22) 0.059 Uiso 1 calc R .
H10B H 0.2214(52) 0.2853(22) 0.8150(22) 0.059 Uiso 1 calc R .
H10C H 0.0463(52) 0.2557(22) 0.8130(22) 0.059 Uiso 1 calc R .
C11 C 0.1237(52) 0.1890(24) 0.8845(23) 0.042(12) Uiso 1 d . .
H11A H 0.1184(52) 0.2389(24) 0.9113(23) 0.051 Uiso 1 calc R .
H11B H 0.1562(52) 0.1720(24) 0.9154(23) 0.051 Uiso 1 calc R .
C12 C -0.0395(53) 0.1608(24) 0.8576(23) 0.046(13) Uiso 1 d . .
H12A H -0.1115(53) 0.1740(24) 0.8949(23) 0.069 Uiso 1 calc R .
H12B H -0.0378(53) 0.1113(24) 0.8319(23) 0.069 Uiso 1 calc R .
H12C H -0.0761(53) 0.1786(24) 0.8282(23) 0.069 Uiso 1 calc R .
C13 C 0.3942(56) 0.2184(25) 0.8651(24) 0.052(13) Uiso 1 d . .
H13A H 0.3621(56) 0.2659(25) 0.8834(24) 0.063 Uiso 1 calc R .
H13B H 0.4700(56) 0.2097(25) 0.8293(24) 0.063 Uiso 1 calc R .
C14 C 0.4805(47) 0.2124(21) 0.9205(20) 0.031(10) Uiso 1 d . .
H14A H 0.5713(47) 0.2447(21) 0.9370(20) 0.046 Uiso 1 calc R .
H14B H 0.5176(47) 0.1663(21) 0.9031(20) 0.046 Uiso 1 calc R .
H14C H 0.4087(47) 0.2223(21) 0.9573(20) 0.046 Uiso 1 calc R .
C15 C 0.2973(70) 0.1008(30) 0.8042(30) 0.077(18) Uiso 1 d . .
H15A H 0.3103(70) 0.0912(30) 0.8422(30) 0.092 Uiso 1 calc R .
H15B H 0.2051(70) 0.0727(30) 0.7769(30) 0.092 Uiso 1 calc R .
C16 C 0.4328(59) 0.0756(26) 0.7639(25) 0.055(15) Uiso 1 d . .
H16A H 0.4413(59) 0.0273(26) 0.7499(25) 0.082 Uiso 1 calc R .
H16B H 0.5280(59) 0.1004(26) 0.7899(25) 0.082 Uiso 1 calc R .
H16C H 0.4219(59) 0.0816(26) 0.7241(25) 0.082 Uiso 1 calc R .
C17 C 0.5576(54) 0.3604(24) 0.6357(23) 0.045(13) Uiso 1 d . .
H17A H 0.6006(54) 0.3938(24) 0.6229(23) 0.054 Uiso 1 calc R .
H17B H 0.4724(54) 0.3821(24) 0.6678(23) 0.054 Uiso 1 calc R .
C18 C 0.4795(53) 0.2925(23) 0.5663(22) 0.043(12) Uiso 1 d . .
H18A H 0.3960(53) 0.3071(23) 0.5464(22) 0.065 Uiso 1 calc R .
H18B H 0.4349(53) 0.2595(23) 0.5787(22) 0.065 Uiso 1 calc R .
H18C H 0.5626(53) 0.2715(23) 0.5338(22) 0.065 Uiso 1 calc R .
C19 C 0.7244(46) 0.4052(19) 0.7367(19) 0.026(10) Uiso 1 d . .
H19A H 0.7997(46) 0.3934(19) 0.7628(19) 0.032 Uiso 1 calc R .
H19B H 0.6265(46) 0.4202(19) 0.7625(19) 0.032 Uiso 1 calc R .
C20 C 0.7975(56) 0.4641(24) 0.7276(24) 0.046(13) Uiso 1 d . .
H20A H 0.8204(56) 0.5034(24) 0.7717(24) 0.069 Uiso 1 calc R .
H20B H 0.7225(56) 0.4764(24) 0.7024(24) 0.069 Uiso 1 calc R .
H20C H 0.8956(56) 0.4497(24) 0.7030(24) 0.069 Uiso 1 calc R .
C21 C 0.6313(44) 0.2867(19) 0.6856(19) 0.024(9) Uiso 1 d . .
H21A H 0.6176(44) 0.2442(19) 0.6425(19) 0.029 Uiso 1 calc R .
H21B H 0.7180(44) 0.2801(19) 0.7113(19) 0.029 Uiso 1 calc R .
C22 C 0.4862(49) 0.2959(22) 0.7228(22) 0.038(12) Uiso 1 d . .
H22A H 0.4660(49) 0.2566(22) 0.7296(22) 0.057 Uiso 1 calc R .
H22B H 0.3973(49) 0.3004(22) 0.6974(22) 0.057 Uiso 1 calc R .
H22C H 0.4981(49) 0.3369(22) 0.7665(22) 0.057 Uiso 1 calc R .
C23 C 0.8349(55) 0.3184(26) 0.6305(24) 0.050(13) Uiso 1 d . .
H23A H 0.8102(55) 0.2728(26) 0.5923(24) 0.060 Uiso 1 calc R .
H23B H 0.8603(55) 0.3487(26) 0.6114(24) 0.060 Uiso 1 calc R .
C24 C 0.9666(55) 0.3142(25) 0.6616(24) 0.050(13) Uiso 1 d . .
H24A H 1.0521(55) 0.2975(25) 0.6295(24) 0.076 Uiso 1 calc R .
H24B H 0.9466(55) 0.2829(25) 0.6794(24) 0.076 Uiso 1 calc R .
H24C H 0.9972(55) 0.3591(25) 0.6984(24) 0.076 Uiso 1 calc R .
C25 C 1.3400(66) 0.6160(29) 0.7890(28) 0.073(17) Uiso 1 d . .
H25A H 1.3514(66) 0.6199(29) 0.7477(28) 0.088 Uiso 1 calc R .
H25B H 1.2641(66) 0.5777(29) 0.7784(28) 0.088 Uiso 1 calc R .
C26 C 1.5042(54) 0.5981(25) 0.8077(24) 0.050(13) Uiso 1 d . .
H26A H 1.5386(54) 0.5556(25) 0.7704(24) 0.074 Uiso 1 calc R .
H26B H 1.4945(54) 0.5928(25) 0.8479(24) 0.074 Uiso 1 calc R .
H26C H 1.5821(54) 0.6345(25) 0.8165(24) 0.074 Uiso 1 calc R .
C27 C 1.2598(62) 0.6659(26) 0.9054(25) 0.058(15) Uiso 1 d . .
H27A H 1.2063(62) 0.6214(26) 0.8914(25) 0.069 Uiso 1 calc R .
H27B H 1.3676(62) 0.6651(26) 0.9223(25) 0.069 Uiso 1 calc R .
C28 C 1.1669(50) 0.7221(21) 0.9617(21) 0.037(11) Uiso 1 d . .
H28A H 1.1614(50) 0.7135(21) 1.0000(21) 0.055 Uiso 1 calc R .
H28B H 1.0597(50) 0.7224(21) 0.9451(21) 0.055 Uiso 1 calc R .
H28C H 1.2207(50) 0.7661(21) 0.9758(21) 0.055 Uiso 1 calc R .
C29 C 1.1171(54) 0.6866(24) 0.8179(25) 0.047(13) Uiso 1 d . .
H29A H 1.1332(54) 0.6891(24) 0.7761(25) 0.057 Uiso 1 calc R .
H29B H 1.0801(54) 0.7314(24) 0.8514(25) 0.057 Uiso 1 calc R .
C30 C 0.9843(53) 0.6369(23) 0.8040(23) 0.047(13) Uiso 1 d . .
H30A H 0.8910(53) 0.6507(23) 0.7883(23) 0.071 Uiso 1 calc R .
H30B H 0.9598(53) 0.6351(23) 0.8451(23) 0.071 Uiso 1 calc R .
H30C H 1.0145(53) 0.5920(23) 0.7694(23) 0.071 Uiso 1 calc R .
C31 C 1.3709(76) 0.7384(32) 0.8545(31) 0.087(21) Uiso 1 d . .
H31A H 1.4621(76) 0.7397(32) 0.8828(31) 0.105 Uiso 1 calc R .
H31B H 1.3096(76) 0.7791(32) 0.8818(31) 0.105 Uiso 1 calc R .
C32 C 1.4339(55) 0.7453(24) 0.7979(23) 0.045(13) Uiso 1 d . .
H32A H 1.4998(55) 0.7871(24) 0.8152(23) 0.067 Uiso 1 calc R .
H32B H 1.3461(55) 0.7472(24) 0.7705(23) 0.067 Uiso 1 calc R .
H32C H 1.4979(55) 0.7064(24) 0.7705(23) 0.067 Uiso 1 calc R .

loop_
_atom_type_symbol
_atom_type_description
_atom_type_scat_dispersion_real
_atom_type_scat_dispersion_imag
_atom_type_scat_source
C C 0.0033 0.0016 'International Tables Vol C Tables 4.2.6.8 and 6.1.1.4'
H H 0.0000 0.0000 'International Tables Vol C Tables 4.2.6.8 and 6.1.1.4'
N N 0.0061 0.0033 'International Tables Vol C Tables 4.2.6.8 and 6.1.1.4'
O O 0.0106 0.0060 'International Tables Vol C Tables 4.2.6.8 and 6.1.1.4'
Cl Cl 0.1484 0.1585 'International Tables Vol C Tables 4.2.6.8 and 6.1.1.4'
W W -0.8490 6.8722 'International Tables Vol C Tables 4.2.6.8 and 6.1.1.4'

loop_
_geom_angle_atom_site_label_1
_geom_angle_atom_site_label_2
_geom_angle_atom_site_label_3
_geom_angle
_geom_angle_site_symmetry_1
_geom_angle_site_symmetry_3
_geom_angle_publ_flag
O3 W1 O2 95.1(10) . . ?
O3 W1 Cl4 88.0(7) . . ?
O2 W1 Cl4 84.8(8) . . ?
O3 W1 Cl2 89.5(8) . . ?
O2 W1 Cl2 169.5(7) . . ?
Cl4 W1 Cl2 85.9(3) . . ?
O3 W1 Cl3 172.4(8) . . ?
O2 W1 Cl3 89.0(7) . . ?
Cl4 W1 Cl3 86.0(3) . . ?
Cl2 W1 Cl3 85.4(3) . . ?
O3 W1 W3 93.5(7) . . ?
O2 W1 W3 45.6(8) . . ?
Cl4 W1 W3 130.4(3) . . ?
Cl2 W1 W3 143.6(2) . . ?
Cl3 W1 W3 93.9(2) . . ?
O3 W1 W2 42.8(7) . 2_656 ?
O2 W1 W2 96.1(7) . 2_656 ?
Cl4 W1 W2 130.8(3) . 2_656 ?
Cl2 W1 W2 93.6(2) . 2_656 ?
Cl3 W1 W2 143.1(2) . 2_656 ?
W3 W1 W2 65.73(6) . 2_656 ?
O3 W1 W3 87.0(7) . 2_656 ?
O2 W1 W3 135.7(8) . 2_656 ?
Cl4 W1 W3 139.4(3) . 2_656 ?
Cl2 W1 W3 53.8(2) . 2_656 ?
Cl3 W1 W3 94.5(2) . 2_656 ?
W3 W1 W3 90.08(6) . 2_656 ?
W2 W1 W3 57.24(6) 2_656 2_656 ?
O3 W1 W2 133.0(7) . . ?
O2 W1 W2 88.4(8) . . ?
Cl4 W1 W2 138.9(3) . . ?
Cl2 W1 W2 95.3(2) . . ?
Cl3 W1 W2 53.3(2) . . ?
W3 W1 W2 57.25(5) . . ?
W2 W1 W2 90.24(6) 2_656 . ?
W3 W1 W2 60.14(5) 2_656 . ?
O3 W2 O1 94.0(12) 2_656 . ?
O3 W2 Cl5 87.6(8) 2_656 . ?
O1 W2 Cl5 84.2(9) . . ?
O3 W2 Cl3 170.6(8) 2_656 . ?
O1 W2 Cl3 91.0(9) . . ?
Cl5 W2 Cl3 85.0(3) . . ?
O3 W2 Cl1 88.7(8) 2_656 . ?
O1 W2 Cl1 171.0(9) . . ?
Cl5 W2 Cl1 87.3(3) . . ?
Cl3 W2 Cl1 85.2(3) . . ?
O3 W2 W3 95.1(7) 2_656 . ?
O1 W2 W3 45.6(9) . . ?
Cl5 W2 W3 129.8(3) . . ?
Cl3 W2 W3 94.2(2) . . ?
Cl1 W2 W3 142.8(2) . . ?
O3 W2 W1 44.4(7) 2_656 2_656 ?
O1 W2 W1 94.6(9) . 2_656 ?
Cl5 W2 W1 131.9(2) . 2_656 ?
Cl3 W2 W1 143.1(2) . 2_656 ?
Cl1 W2 W1 93.4(2) . 2_656 ?
W3 W2 W1 65.48(6) . 2_656 ?
O3 W2 W1 134.1(7) 2_656 . ?
O1 W2 W1 89.6(8) . . ?
Cl5 W2 W1 138.2(2) . . ?
Cl3 W2 W1 53.7(2) . . ?
Cl1 W2 W1 94.7(2) . . ?
W3 W2 W1 57.12(5) . . ?
W1 W2 W1 89.76(6) 2_656 . ?
O3 W2 W3 87.4(8) 2_656 2_656 ?
O1 W2 W3 135.4(9) . 2_656 ?
Cl5 W2 W3 140.3(3) . 2_656 ?
Cl3 W2 W3 94.6(2) . 2_656 ?
Cl1 W2 W3 53.3(2) . 2_656 ?
W3 W2 W3 89.84(6) . 2_656 ?
W1 W2 W3 57.05(5) 2_656 2_656 ?
W1 W2 W3 59.88(5) . 2_656 ?
O1 W3 O2 95.6(11) . . ?
O1 W3 Cl6 85.7(8) . . ?
O2 W3 Cl6 85.0(8) . . ?
O1 W3 Cl1 169.8(8) . 2_656 ?
O2 W3 Cl1 89.5(8) . 2_656 ?
Cl6 W3 Cl1 85.9(3) . 2_656 ?
O1 W3 Cl2 87.5(9) . 2_656 ?
O2 W3 Cl2 169.6(8) . 2_656 ?
Cl6 W3 Cl2 85.3(3) . 2_656 ?
Cl1 W3 Cl2 86.0(3) 2_656 2_656 ?
O1 W3 W1 96.3(7) . . ?
O2 W3 W1 46.6(8) . . ?
Cl6 W3 W1 131.6(3) . . ?
Cl1 W3 W1 93.6(2) 2_656 . ?
Cl2 W3 W1 143.0(2) 2_656 . ?
O1 W3 W2 45.1(8) . . ?
O2 W3 W2 95.8(8) . . ?
Cl6 W3 W2 130.7(3) . . ?
Cl1 W3 W2 143.3(2) 2_656 . ?
Cl2 W3 W2 93.4(2) 2_656 . ?
W1 W3 W2 65.63(6) . . ?
O1 W3 W1 87.5(9) . 2_656 ?
O2 W3 W1 136.5(8) . 2_656 ?
Cl6 W3 W1 138.4(3) . 2_656 ?
Cl1 W3 W1 94.9(2) 2_656 2_656 ?
Cl2 W3 W1 53.4(2) 2_656 2_656 ?
W1 W3 W1 89.93(6) . 2_656 ?
W2 W3 W1 57.28(6) . 2_656 ?
O1 W3 W2 135.2(8) . 2_656 ?
O2 W3 W2 89.9(8) . 2_656 ?
Cl6 W3 W2 139.1(3) . 2_656 ?
Cl1 W3 W2 53.4(2) 2_656 2_656 ?
Cl2 W3 W2 95.0(2) 2_656 2_656 ?
W1 W3 W2 57.22(5) . 2_656 ?
W2 W3 W2 90.17(6) . 2_656 ?
W1 W3 W2 59.99(5) 2_656 2_656 ?
O6 W4 O4 91.4(11) . . ?
O6 W4 Cl12 86.7(9) . . ?
O4 W4 Cl12 86.8(9) . . ?
O6 W4 Cl9 92.0(9) . . ?
O4 W4 Cl9 171.3(8) . . ?
Cl12 W4 Cl9 85.4(3) . . ?
O6 W4 Cl8 171.0(9) . . ?
O4 W4 Cl8 91.2(8) . . ?
Cl12 W4 Cl8 84.9(3) . . ?
Cl9 W4 Cl8 84.2(3) . . ?
O6 W4 W5 44.9(9) . . ?
O4 W4 W5 94.0(8) . . ?
Cl12 W4 W5 131.6(2) . . ?
Cl9 W4 W5 94.1(2) . . ?
Cl8 W4 W5 143.4(2) . . ?
O6 W4 W6 93.2(9) . . ?
O4 W4 W6 44.1(8) . . ?
Cl12 W4 W6 130.9(3) . . ?
Cl9 W4 W6 143.6(2) . . ?
Cl8 W4 W6 94.6(2) . . ?
W5 W4 W6 65.68(6) . . ?
O6 W4 W6 90.1(9) . 2_767 ?
O4 W4 W6 134.2(8) . 2_767 ?
Cl12 W4 W6 138.9(3) . 2_767 ?
Cl9 W4 W6 53.7(2) . 2_767 ?
Cl8 W4 W6 94.2(2) . 2_767 ?
W5 W4 W6 57.41(5) . 2_767 ?
W6 W4 W6 90.20(6) . 2_767 ?
O6 W4 W5 135.1(9) . 2_767 ?
O4 W4 W5 88.2(8) . 2_767 ?
Cl12 W4 W5 138.1(2) . 2_767 ?
Cl9 W4 W5 95.0(2) . 2_767 ?
Cl8 W4 W5 53.6(2) . 2_767 ?
W5 W4 W5 90.31(6) . 2_767 ?
W6 W4 W5 57.33(5) . 2_767 ?
W6 W4 W5 60.17(5) 2_767 2_767 ?
O5 W5 O6 98.5(12) . . ?
O5 W5 Cl10 87.2(8) . . ?
O6 W5 Cl10 86.9(9) . . ?
O5 W5 Cl7 170.9(8) . . ?
O6 W5 Cl7 87.4(9) . . ?
Cl10 W5 Cl7 86.1(3) . . ?
O5 W5 Cl8 89.5(8) . 2_767 ?
O6 W5 Cl8 169.0(8) . 2_767 ?
Cl10 W5 Cl8 86.0(3) . 2_767 ?
Cl7 W5 Cl8 83.9(3) . 2_767 ?
O5 W5 W4 94.9(8) . . ?
O6 W5 W4 44.6(8) . . ?
Cl10 W5 W4 131.3(3) . . ?
Cl7 W5 W4 94.1(2) . . ?
Cl8 W5 W4 142.6(2) 2_767 . ?
O5 W5 W6 43.7(8) . 2_767 ?
O6 W5 W6 96.6(8) . 2_767 ?
Cl10 W5 W6 130.9(3) . 2_767 ?
Cl7 W5 W6 142.8(2) . 2_767 ?
Cl8 W5 W6 94.4(2) 2_767 2_767 ?
W4 W5 W6 65.35(6) . 2_767 ?
O5 W5 W4 86.7(8) . 2_767 ?
O6 W5 W4 134.2(8) . 2_767 ?
Cl10 W5 W4 139.0(3) . 2_767 ?
Cl7 W5 W4 94.3(2) . 2_767 ?
Cl8 W5 W4 53.4(2) 2_767 2_767 ?
W4 W5 W4 89.69(6) . 2_767 ?
W6 W5 W4 57.18(5) 2_767 2_767 ?
O5 W5 W6 133.6(8) . . ?
O6 W5 W6 86.2(8) . . ?
Cl10 W5 W6 139.2(3) . . ?
Cl7 W5 W6 53.4(2) . . ?
Cl8 W5 W6 93.8(2) 2_767 . ?
W4 W5 W6 57.17(5) . . ?
W6 W5 W6 89.89(6) 2_767 . ?
W4 W5 W6 59.81(5) 2_767 . ?
O5 W6 O4 94.7(11) 2_767 . ?
O5 W6 Cl11 87.3(8) 2_767 . ?
O4 W6 Cl11 86.6(8) . . ?
O5 W6 Cl7 172.1(8) 2_767 . ?
O4 W6 Cl7 89.0(8) . . ?
Cl11 W6 Cl7 85.9(3) . . ?
O5 W6 Cl9 90.6(8) 2_767 2_767 ?
O4 W6 Cl9 170.4(8) . 2_767 ?
Cl11 W6 Cl9 85.6(3) . 2_767 ?
Cl7 W6 Cl9 84.8(3) . 2_767 ?
O5 W6 W4 93.4(8) 2_767 . ?
O4 W6 W4 44.9(8) . . ?
Cl11 W6 W4 131.4(3) . . ?
Cl7 W6 W4 94.1(2) . . ?
Cl9 W6 W4 142.9(2) 2_767 . ?
O5 W6 W5 43.5(8) 2_767 2_767 ?
O4 W6 W5 95.6(8) . 2_767 ?
Cl11 W6 W5 130.8(3) . 2_767 ?
Cl7 W6 W5 143.1(2) . 2_767 ?
Cl9 W6 W5 93.8(2) 2_767 2_767 ?
W4 W6 W5 65.49(6) . 2_767 ?
O5 W6 W4 88.0(8) 2_767 2_767 ?
O4 W6 W4 134.7(8) . 2_767 ?
Cl11 W6 W4 138.7(3) . 2_767 ?
Cl7 W6 W4 94.5(2) . 2_767 ?
Cl9 W6 W4 53.5(2) 2_767 2_767 ?
W4 W6 W4 89.80(6) . 2_767 ?
W5 W6 W4 57.24(5) 2_767 2_767 ?
O5 W6 W5 133.6(8) 2_767 . ?
O4 W6 W5 87.5(8) . . ?
Cl11 W6 W5 139.0(3) . . ?
Cl7 W6 W5 53.5(2) . . ?
Cl9 W6 W5 94.6(2) 2_767 . ?
W4 W6 W5 57.15(5) . . ?
W5 W6 W5 90.11(6) 2_767 . ?
W4 W6 W5 60.01(5) 2_767 . ?
O8 W7 O7 93.5(11) . . ?
O8 W7 Cl18 87.1(8) . . ?
O7 W7 Cl18 87.5(8) . . ?
O8 W7 Cl13 91.4(8) . . ?
O7 W7 Cl13 170.6(8) . . ?
Cl18 W7 Cl13 84.7(4) . . ?
O8 W7 Cl15 172.5(8) . . ?
O7 W7 Cl15 89.0(8) . . ?
Cl18 W7 Cl15 86.0(4) . . ?
Cl13 W7 Cl15 85.2(3) . . ?
O8 W7 W8 43.9(8) . 2_755 ?
O7 W7 W8 94.6(8) . 2_755 ?
Cl18 W7 W8 131.0(3) . 2_755 ?
Cl13 W7 W8 94.4(2) . 2_755 ?
Cl15 W7 W8 142.9(2) . 2_755 ?
O8 W7 W9 93.5(8) . . ?
O7 W7 W9 44.8(8) . . ?
Cl18 W7 W9 132.3(3) . . ?
Cl13 W7 W9 142.9(2) . . ?
Cl15 W7 W9 93.2(2) . . ?
W8 W7 W9 65.37(6) 2_755 . ?
O8 W7 W9 88.5(8) . 2_755 ?
O7 W7 W9 134.6(8) . 2_755 ?
Cl18 W7 W9 137.8(3) . 2_755 ?
Cl13 W7 W9 53.5(2) . 2_755 ?
Cl15 W7 W9 94.8(2) . 2_755 ?
W8 W7 W9 57.47(6) 2_755 2_755 ?
W9 W7 W9 89.88(6) . 2_755 ?
O8 W7 W8 134.0(8) . . ?
O7 W7 W8 88.2(8) . . ?
Cl18 W7 W8 138.9(3) . . ?
Cl13 W7 W8 94.2(2) . . ?
Cl15 W7 W8 53.1(2) . . ?
W8 W7 W8 90.07(6) 2_755 . ?
W9 W7 W8 57.22(6) . . ?
W9 W7 W8 59.89(5) 2_755 . ?
O9 W8 O8 94.8(11) . 2_755 ?
O9 W8 Cl17 89.0(8) . . ?
O8 W8 Cl17 87.5(8) 2_755 . ?
O9 W8 Cl15 90.0(8) . . ?
O8 W8 Cl15 171.3(8) 2_755 . ?
Cl17 W8 Cl15 85.4(3) . . ?
O9 W8 Cl14 172.2(8) . . ?
O8 W8 Cl14 88.2(8) 2_755 . ?
Cl17 W8 Cl14 84.0(4) . . ?
Cl15 W8 Cl14 86.1(3) . . ?
O9 W8 W7 93.5(8) . 2_755 ?
O8 W8 W7 43.5(8) 2_755 2_755 ?
Cl17 W8 W7 130.9(3) . 2_755 ?
Cl15 W8 W7 143.5(2) . 2_755 ?
Cl14 W8 W7 93.7(2) . 2_755 ?
O9 W8 W9 44.0(8) . . ?
O8 W8 W9 94.7(8) 2_755 . ?
Cl17 W8 W9 132.9(3) . . ?
Cl15 W8 W9 93.8(2) . . ?
Cl14 W8 W9 143.0(2) . . ?
W7 W8 W9 65.29(6) 2_755 . ?
O9 W8 W9 133.8(8) . 2_755 ?
O8 W8 W9 86.7(8) 2_755 2_755 ?
Cl17 W8 W9 137.2(3) . 2_755 ?
Cl15 W8 W9 95.2(2) . 2_755 ?
Cl14 W8 W9 53.5(2) . 2_755 ?
W7 W8 W9 57.43(5) 2_755 2_755 ?
W9 W8 W9 89.81(6) . 2_755 ?
O9 W8 W7 88.2(8) . . ?
O8 W8 W7 133.4(8) 2_755 . ?
Cl17 W8 W7 139.1(3) . . ?
Cl15 W8 W7 53.9(2) . . ?
Cl14 W8 W7 94.9(2) . . ?
W7 W8 W7 89.93(6) 2_755 . ?
W9 W8 W7 57.20(6) . . ?
W9 W8 W7 59.80(6) 2_755 . ?
O9 W9 O7 96.0(11) . . ?
O9 W9 Cl16 87.9(8) . . ?
O7 W9 Cl16 87.5(8) . . ?
O9 W9 Cl13 89.1(8) . 2_755 ?
O7 W9 Cl13 170.4(8) . 2_755 ?
Cl16 W9 Cl13 84.6(4) . 2_755 ?
O9 W9 Cl14 171.2(8) . 2_755 ?
O7 W9 Cl14 88.7(8) . 2_755 ?
Cl16 W9 Cl14 84.9(3) . 2_755 ?
Cl13 W9 Cl14 85.2(3) 2_755 2_755 ?
O9 W9 W7 94.9(8) . . ?
O7 W9 W7 44.3(8) . . ?
Cl16 W9 W7 131.8(3) . . ?
Cl13 W9 W7 143.5(3) 2_755 . ?
Cl14 W9 W7 93.7(2) 2_755 . ?
O9 W9 W8 43.5(8) . . ?
O7 W9 W8 94.8(8) . . ?
Cl16 W9 W8 131.4(3) . . ?
Cl13 W9 W8 94.5(2) 2_755 . ?
Cl14 W9 W8 143.6(2) 2_755 . ?
W7 W9 W8 65.58(6) . . ?
O9 W9 W7 86.5(8) . 2_755 ?
O7 W9 W7 134.4(8) . 2_755 ?
Cl16 W9 W7 138.1(3) . 2_755 ?
Cl13 W9 W7 53.8(2) 2_755 2_755 ?
Cl14 W9 W7 95.5(2) 2_755 2_755 ?
W7 W9 W7 90.12(6) . 2_755 ?
W8 W9 W7 57.23(6) . 2_755 ?
O9 W9 W8 133.7(8) . 2_755 ?
O7 W9 W8 87.6(8) . 2_755 ?
Cl16 W9 W8 138.4(3) . 2_755 ?
Cl13 W9 W8 94.7(2) 2_755 2_755 ?
Cl14 W9 W8 53.7(2) 2_755 2_755 ?
W7 W9 W8 57.20(6) . 2_755 ?
W8 W9 W8 90.19(6) . 2_755 ?
W7 W9 W8 60.31(6) 2_755 2_755 ?
O10 W10 O12 97.0(11) . . ?
O10 W10 Cl23 88.1(9) . . ?
O12 W10 Cl23 88.4(8) . . ?
O10 W10 Cl20 88.0(8) . . ?
O12 W10 Cl20 171.4(8) . . ?
Cl23 W10 Cl20 84.8(3) . . ?
O10 W10 Cl19 171.2(9) . . ?
O12 W10 Cl19 87.8(9) . . ?
Cl23 W10 Cl19 84.6(3) . . ?
Cl20 W10 Cl19 86.4(3) . . ?
O10 W10 W11 94.7(8) . 2_566 ?
O12 W10 W11 43.2(8) . 2_566 ?
Cl23 W10 W11 131.6(3) . 2_566 ?
Cl20 W10 W11 143.6(2) . 2_566 ?
Cl19 W10 W11 93.8(2) . 2_566 ?
O10 W10 W12 43.9(8) . . ?
O12 W10 W12 95.1(8) . . ?
Cl23 W10 W12 131.9(3) . . ?
Cl20 W10 W12 93.3(2) . . ?
Cl19 W10 W12 143.3(2) . . ?
W11 W10 W12 65.55(6) 2_566 . ?
O10 W10 W11 87.2(8) . . ?
O12 W10 W11 133.2(8) . . ?
Cl23 W10 W11 138.4(3) . . ?
Cl20 W10 W11 53.8(2) . . ?
Cl19 W10 W11 94.9(2) . . ?
W11 W10 W11 90.00(6) 2_566 . ?
W12 W10 W11 57.23(6) . . ?
O10 W10 W12 134.0(8) . 2_566 ?
O12 W10 W12 85.8(8) . 2_566 ?
Cl23 W10 W12 137.9(3) . 2_566 ?
Cl20 W10 W12 95.8(2) . 2_566 ?
Cl19 W10 W12 53.6(2) . 2_566 ?
W11 W10 W12 57.21(6) 2_566 2_566 ?
W12 W10 W12 90.10(6) . 2_566 ?
W11 W10 W12 60.11(5) . 2_566 ?
O12 W11 O11 92.6(12) 2_566 . ?
O12 W11 Cl22 84.8(9) 2_566 . ?
O11 W11 Cl22 85.4(9) . . ?
O12 W11 Cl20 170.9(9) 2_566 . ?
O11 W11 Cl20 88.7(9) . . ?
Cl22 W11 Cl20 86.3(3) . . ?
O12 W11 Cl21 91.5(9) 2_566 . ?
O11 W11 Cl21 169.8(9) . . ?
Cl22 W11 Cl21 85.7(4) . . ?
Cl20 W11 Cl21 85.8(3) . . ?
O12 W11 W12 94.2(9) 2_566 . ?
O11 W11 W12 45.7(8) . . ?
Cl22 W11 W12 131.1(3) . . ?
Cl20 W11 W12 93.2(2) . . ?
Cl21 W11 W12 143.1(2) . . ?
O12 W11 W10 45.5(8) 2_566 2_566 ?
O11 W11 W10 95.3(9) . 2_566 ?
Cl22 W11 W10 130.4(3) . 2_566 ?
Cl20 W11 W10 143.3(2) . 2_566 ?
Cl21 W11 W10 94.2(2) . 2_566 ?
W12 W11 W10 65.52(6) . 2_566 ?
O12 W11 W10 135.5(9) 2_566 . ?
O11 W11 W10 89.2(8) . . ?
Cl22 W11 W10 139.6(3) . . ?
Cl20 W11 W10 53.5(2) . . ?
Cl21 W11 W10 94.3(2) . . ?
W12 W11 W10 57.35(6) . . ?
W10 W11 W10 90.00(6) 2_566 . ?
O12 W11 W12 89.9(8) 2_566 2_566 ?
O11 W11 W12 135.8(8) . 2_566 ?
Cl22 W11 W12 138.7(3) . 2_566 ?
Cl20 W11 W12 95.5(2) . 2_566 ?
Cl21 W11 W12 53.5(2) . 2_566 ?
W12 W11 W12 90.10(6) . 2_566 ?
W10 W11 W12 57.25(6) 2_566 2_566 ?
W10 W11 W12 60.00(6) . 2_566 ?
O10 W12 O11 94.8(12) . . ?
O10 W12 Cl24 87.2(8) . . ?
O11 W12 Cl24 84.2(8) . . ?
O10 W12 Cl21 90.4(8) . 2_566 ?
O11 W12 Cl21 168.6(8) . 2_566 ?
Cl24 W12 Cl21 85.9(4) . 2_566 ?
O10 W12 Cl19 171.5(8) . 2_566 ?
O11 W12 Cl19 88.8(9) . 2_566 ?
Cl24 W12 Cl19 85.6(3) . 2_566 ?
Cl21 W12 Cl19 84.7(3) 2_566 2_566 ?
O10 W12 W11 93.9(8) . . ?
O11 W12 W11 46.6(8) . . ?
Cl24 W12 W11 130.8(3) . . ?
Cl21 W12 W11 143.2(3) 2_566 . ?
Cl19 W12 W11 94.1(2) 2_566 . ?
O10 W12 W10 43.8(7) . . ?
O11 W12 W10 96.4(8) . . ?
Cl24 W12 W10 130.9(3) . . ?
Cl21 W12 W10 94.4(2) 2_566 . ?
Cl19 W12 W10 143.4(2) 2_566 . ?
W11 W12 W10 65.42(6) . . ?
O10 W12 W10 133.7(7) . 2_566 ?
O11 W12 W10 89.3(9) . 2_566 ?
Cl24 W12 W10 139.1(3) . 2_566 ?
Cl21 W12 W10 94.4(2) 2_566 2_566 ?
Cl19 W12 W10 53.9(2) 2_566 2_566 ?
W11 W12 W10 57.27(6) . 2_566 ?
W10 W12 W10 89.90(6) . 2_566 ?
O10 W12 W11 87.7(7) . 2_566 ?
O11 W12 W11 136.5(8) . 2_566 ?
Cl24 W12 W11 139.3(3) . 2_566 ?
Cl21 W12 W11 53.7(2) 2_566 2_566 ?
Cl19 W12 W11 95.0(2) 2_566 2_566 ?
W11 W12 W11 89.90(6) . 2_566 ?
W10 W12 W11 57.20(6) . 2_566 ?
W10 W12 W11 59.89(5) 2_566 2_566 ?
W3 Cl1 W2 73.3(3) 2_656 . ?
W1 Cl2 W3 72.8(3) . 2_656 ?
W2 Cl3 W1 73.0(2) . . ?
W6 Cl7 W5 73.1(3) . . ?
W4 Cl8 W5 73.0(2) . 2_767 ?
W4 Cl9 W6 72.8(3) . 2_767 ?
W9 Cl13 W7 72.7(3) 2_755 . ?
W9 Cl14 W8 72.8(3) 2_755 . ?
W8 Cl15 W7 73.0(3) . . ?
W12 Cl19 W10 72.5(3) 2_566 . ?
W10 Cl20 W11 72.7(3) . . ?
W12 Cl21 W11 72.8(3) 2_566 . ?
W2 O1 W3 89.4(12) . . ?
W3 O2 W1 87.7(11) . . ?
W2 O3 W1 92.9(11) 2_656 . ?
W6 O4 W4 91.1(11) . . ?
W6 O5 W5 92.8(11) 2_767 . ?
W4 O6 W5 90.5(12) . . ?
W7 O7 W9 90.9(11) . . ?
W7 O8 W8 92.6(11) . 2_755 ?
W8 O9 W9 92.5(11) . . ?
W10 O10 W12 92.3(12) . . ?
W12 O11 W11 87.7(12) . . ?
W11 O12 W10 91.2(12) 2_566 . ?
C5 N1 C7 113.7(36) . . ?
C5 N1 C1 110.4(35) . . ?
C7 N1 C1 100.8(33) . . ?
C5 N1 C3 115.6(37) . . ?
C7 N1 C3 106.4(37) . . ?
C1 N1 C3 108.9(35) . . ?
C9 N2 C11 115.0(36) . . ?
C9 N2 C13 104.4(36) . . ?
C11 N2 C13 110.7(37) . . ?
C9 N2 C15 106.2(39) . . ?
C11 N2 C15 111.0(40) . . ?
C13 N2 C15 109.1(40) . . ?
C17 N3 C23 115.3(32) . . ?
C17 N3 C19 107.5(30) . . ?
C23 N3 C19 109.8(30) . . ?
C17 N3 C21 111.8(31) . . ?
C23 N3 C21 105.8(30) . . ?
C19 N3 C21 106.4(27) . . ?
C29 N4 C31 108.6(37) . . ?
C29 N4 C25 109.1(35) . . ?
C31 N4 C25 110.9(38) . . ?
C29 N4 C27 112.0(32) . . ?
C31 N4 C27 113.1(37) . . ?
C25 N4 C27 103.0(33) . . ?
C2 C1 N1 118.3(37) . . ?
C4 C3 N1 106.0(41) . . ?
C6 C5 N1 119.0(40) . . ?
N1 C7 C8 110.4(38) . . ?
C10 C9 N2 118.6(37) . . ?
N2 C11 C12 116.9(40) . . ?
N2 C13 C14 117.4(40) . . ?
C16 C15 N2 122.5(50) . . ?
N3 C17 C18 113.2(35) . . ?
N3 C19 C20 111.8(32) . . ?
C22 C21 N3 118.2(32) . . ?
C24 C23 N3 119.4(42) . . ?
N4 C25 C26 115.9(43) . . ?
C28 C27 N4 110.4(36) . . ?
N4 C29 C30 122.0(40) . . ?
N4 C31 C32 119.6(49) . . ?

loop_
_geom_bond_atom_site_label_1
_geom_bond_atom_site_label_2
_geom_bond_distance
_geom_bond_site_symmetry_2
_geom_bond_publ_flag
W1 O3 1.88(2) . ?
W1 O2 1.95(3) . ?
W1 Cl4 2.430(10) . ?
W1 Cl2 2.447(10) . ?
W1 Cl3 2.458(9) . ?
W1 W3 2.687(2) . ?
W1 W2 2.692(2) 2_656 ?
W1 W3 2.912(2) 2_656 ?
W1 W2 2.915(2) . ?
W2 O3 1.83(2) 2_656 ?
W2 O1 1.90(3) . ?
W2 Cl5 2.427(10) . ?
W2 Cl3 2.444(9) . ?
W2 Cl1 2.448(9) . ?
W2 W3 2.691(2) . ?
W2 W1 2.692(2) 2_656 ?
W2 W3 2.919(2) 2_656 ?
W3 O1 1.92(3) . ?
W3 O2 1.92(3) . ?
W3 Cl6 2.398(10) . ?
W3 Cl1 2.443(9) 2_656 ?
W3 Cl2 2.460(9) 2_656 ?
W3 W1 2.911(2) 2_656 ?
W3 W2 2.919(2) 2_656 ?
W4 O6 1.89(3) . ?
W4 O4 1.90(3) . ?
W4 Cl12 2.418(10) . ?
W4 Cl9 2.447(9) . ?
W4 Cl8 2.449(9) . ?
W4 W5 2.692(2) . ?
W4 W6 2.693(2) . ?
W4 W6 2.909(2) 2_767 ?
W4 W5 2.915(2) 2_767 ?
W5 O5 1.86(3) . ?
W5 O6 1.90(3) . ?
W5 Cl10 2.419(9) . ?
W5 Cl7 2.451(9) . ?
W5 Cl8 2.454(9) 2_767 ?
W5 W6 2.697(2) 2_767 ?
W5 W4 2.915(2) 2_767 ?
W5 W6 2.920(2) . ?
W6 O5 1.87(2) 2_767 ?
W6 O4 1.87(3) . ?
W6 Cl11 2.387(10) . ?
W6 Cl7 2.449(9) . ?
W6 Cl9 2.456(9) 2_767 ?
W6 W5 2.697(2) 2_767 ?
W6 W4 2.909(2) 2_767 ?
W7 O8 1.85(3) . ?
W7 O7 1.88(3) . ?
W7 Cl18 2.400(10) . ?
W7 Cl13 2.457(10) . ?
W7 Cl15 2.467(9) . ?
W7 W8 2.690(2) 2_755 ?
W7 W9 2.696(2) . ?
W7 W9 2.906(2) 2_755 ?
W7 W8 2.921(2) . ?
W8 O9 1.86(3) . ?
W8 O8 1.87(2) 2_755 ?
W8 Cl17 2.396(10) . ?
W8 Cl15 2.444(10) . ?
W8 Cl14 2.454(10) . ?
W8 W7 2.689(2) 2_755 ?
W8 W9 2.697(2) . ?
W8 W9 2.908(2) 2_755 ?
W9 O9 1.87(3) . ?
W9 O7 1.90(3) . ?
W9 Cl16 2.420(11) . ?
W9 Cl13 2.446(10) 2_755 ?
W9 Cl14 2.446(10) 2_755 ?
W9 W7 2.906(2) 2_755 ?
W9 W8 2.908(2) 2_755 ?
W10 O10 1.87(2) . ?
W10 O12 1.92(3) . ?
W10 Cl23 2.413(9) . ?
W10 Cl20 2.450(9) . ?
W10 Cl19 2.467(10) . ?
W10 W11 2.693(2) 2_566 ?
W10 W12 2.694(2) . ?
W10 W11 2.910(2) . ?
W10 W12 2.913(2) 2_566 ?
W11 O12 1.84(3) 2_566 ?
W11 O11 1.96(3) . ?
W11 Cl22 2.401(10) . ?
W11 Cl20 2.459(9) . ?
W11 Cl21 2.462(10) . ?
W11 W12 2.691(2) . ?
W11 W10 2.693(2) 2_566 ?
W11 W12 2.916(2) 2_566 ?
W12 O10 1.87(3) . ?
W12 O11 1.93(3) . ?
W12 Cl24 2.423(9) . ?
W12 Cl21 2.454(10) 2_566 ?
W12 Cl19 2.457(9) 2_566 ?
W12 W10 2.913(2) 2_566 ?
W12 W11 2.916(2) 2_566 ?
Cl1 W3 2.443(9) 2_656 ?
Cl2 W3 2.460(9) 2_656 ?
Cl8 W5 2.454(9) 2_767 ?
Cl9 W6 2.456(9) 2_767 ?
Cl13 W9 2.446(10) 2_755 ?
Cl14 W9 2.446(10) 2_755 ?
Cl19 W12 2.457(9) 2_566 ?
Cl21 W12 2.454(10) 2_566 ?
O3 W2 1.83(2) 2_656 ?
O5 W6 1.87(2) 2_767 ?
O8 W8 1.87(2) 2_755 ?
O12 W11 1.84(3) 2_566 ?
N1 C5 1.45(5) . ?
N1 C7 1.53(5) . ?
N1 C1 1.56(6) . ?
N1 C3 1.65(6) . ?
N2 C9 1.51(5) . ?
N2 C11 1.51(5) . ?
N2 C13 1.49(6) . ?
N2 C15 1.50(6) . ?
N3 C17 1.49(5) . ?
N3 C23 1.51(5) . ?
N3 C19 1.52(4) . ?
N3 C21 1.53(5) . ?
N4 C29 1.44(5) . ?
N4 C31 1.46(6) . ?
N4 C25 1.49(6) . ?
N4 C27 1.63(5) . ?
C1 C2 1.54(6) . ?
C3 C4 1.52(6) . ?
C5 C6 1.42(6) . ?
C7 C8 1.56(6) . ?
C9 C10 1.45(6) . ?
C11 C12 1.50(6) . ?
C13 C14 1.51(6) . ?
C15 C16 1.43(6) . ?
C17 C18 1.69(6) . ?
C19 C20 1.55(6) . ?
C21 C22 1.46(5) . ?
C23 C24 1.34(6) . ?
C25 C26 1.57(7) . ?
C27 C28 1.54(6) . ?
C29 C30 1.48(6) . ?
C31 C32 1.47(7) . ?
